data_1567965
loop_
_publ_author_name
'Hui, Jiwen'
'Wang, Xiaowu'
'Yao, Xiaoqian'
'Li, Zhibo'

_publ_section_title
;
 A one-component phosphonium borane Lewis pair serves as a dual initiator
 and catalyst in the ring-opening alternating copolymerization of
 anhydrides and epoxides
;
_journal_issue 47
_journal_name_full 'Polymer Chemistry'
_journal_page_first 6551
_journal_page_last 6563
_journal_paper_doi 10.1039/D2PY01001A
_journal_volume 13
_journal_year 2022
_chemical_formula_sum 'C22 H22 Br P'
_chemical_formula_weight 397.28
_space_group_IT_number 14
_space_group_name_Hall '-P 2ybc'
_space_group_name_H-M_alt 'P 1 21/c 1'
_symmetry_cell_setting monoclinic
_symmetry_space_group_name_H-M 'P 1 21/c 1'
_atom_sites_solution_hydrogens geom
_atom_sites_solution_primary direct
_atom_sites_solution_secondary difmap
_audit_creation_method SHELXL-97
_audit_update_record
;
2021-07-21 deposited with the CCDC.	2022-11-04 downloaded from the CCDC.
;
_cell_angle_alpha 90.00
_cell_angle_beta 104.699(3)
_cell_angle_gamma 90.00
_cell_formula_units_Z 4
_cell_length_a 11.3364(13)
_cell_length_b 10.3332(12)
_cell_length_c 18.1348(18)
_cell_measurement_reflns_used 2429
_cell_measurement_temperature 298(2)
_cell_measurement_theta_max 24.193
_cell_measurement_theta_min 2.496
_cell_volume 2054.8(4)
_computing_cell_refinement 'Bruker SMART'
_computing_data_collection 'Bruker SMART'
_computing_data_reduction 'Bruker SAINT'
_computing_molecular_graphics 'Bruker SHELXTL'
_computing_publication_material 'Bruker SHELXTL'
_computing_structure_refinement 'SHELXL-97 (Sheldrick, 1997)'
_computing_structure_solution 'SHELXS-97 (Sheldrick, 1990)'
_diffrn_ambient_temperature 298(2)
_diffrn_measured_fraction_theta_full 0.994
_diffrn_measured_fraction_theta_max 0.994
_diffrn_measurement_device_type 'CCD area detector'
_diffrn_measurement_method 'phi and omega scans'
_diffrn_radiation_monochromator graphite
_diffrn_radiation_source 'fine-focus sealed tube'
_diffrn_radiation_type MoK\a
_diffrn_radiation_wavelength 0.71073
_diffrn_reflns_av_R_equivalents 0.0757
_diffrn_reflns_av_sigmaI/netI 0.0857
_diffrn_reflns_limit_h_max 13
_diffrn_reflns_limit_h_min -11
_diffrn_reflns_limit_k_max 12
_diffrn_reflns_limit_k_min -10
_diffrn_reflns_limit_l_max 21
_diffrn_reflns_limit_l_min -21
_diffrn_reflns_number 8905
_diffrn_reflns_theta_full 25.02
_diffrn_reflns_theta_max 25.02
_diffrn_reflns_theta_min 2.29
_exptl_absorpt_coefficient_mu 2.078
_exptl_absorpt_correction_T_max 0.6038
_exptl_absorpt_correction_T_min 0.4903
_exptl_absorpt_correction_type multi-scan
_exptl_absorpt_process_details sadabs
_exptl_crystal_colour colorless
_exptl_crystal_density_diffrn 1.204
_exptl_crystal_density_meas 1.284
_exptl_crystal_density_method 'not measured'
_exptl_crystal_description needle
_exptl_crystal_F_000 816
_exptl_crystal_size_max 0.40
_exptl_crystal_size_mid 0.30
_exptl_crystal_size_min 0.27
_refine_diff_density_max 0.631
_refine_diff_density_min -1.227
_refine_diff_density_rms 0.103
_refine_ls_extinction_method none
_refine_ls_goodness_of_fit_ref 1.044
_refine_ls_hydrogen_treatment mixed
_refine_ls_matrix_type full
_refine_ls_number_parameters 224
_refine_ls_number_reflns 3614
_refine_ls_number_restraints 28
_refine_ls_restrained_S_all 1.050
_refine_ls_R_factor_all 0.1062
_refine_ls_R_factor_gt 0.0553
_refine_ls_shift/su_max 0.000
_refine_ls_shift/su_mean 0.000
_refine_ls_structure_factor_coef Fsqd
_refine_ls_weighting_details 'calc w=1/[\s^2^(Fo^2^)+(0.0684P)^2^+0.0000P] where P=(Fo^2^+2Fc^2^)/3'
_refine_ls_weighting_scheme calc
_refine_ls_wR_factor_gt 0.1260
_refine_ls_wR_factor_ref 0.1463
_reflns_number_gt 2251
_reflns_number_total 3614
_reflns_threshold_expression >2sigma(I)
_cod_data_source_file d2py01001a2.cif
_cod_data_source_block 210717g
_cod_depositor_comments
;
The following automatic conversions were performed:

data item '_symmetry_cell_setting' value 'Monoclinic' was changed to
'monoclinic' in accordance with the
/home/data/users/saulius/crontab/automatic-downloads/rss-feeds/RSC/lib/dictionaries/cif_core.dic
dictionary named 'cif_core.dic' version 2.4.2 last updated on
2011-04-26.

Automatic conversion script
Id: cif_fix_values 7556 2019-12-06 15:28:31Z antanas 

 Adding full bibliography for 1567964--1567965.cif.
;
_cod_original_sg_symbol_H-M P2(1)/c
_cod_database_code 1567965

loop_
_symmetry_equiv_pos_as_xyz
'x, y, z'
'-x, y+1/2, -z+1/2'
'-x, -y, -z'
'x, -y-1/2, z-1/2'

loop_
_atom_site_label
_atom_site_type_symbol
_atom_site_fract_x
_atom_site_fract_y
_atom_site_fract_z
_atom_site_U_iso_or_equiv
_atom_site_adp_type
_atom_site_occupancy
_atom_site_symmetry_multiplicity
_atom_site_calc_flag
_atom_site_refinement_flags
_atom_site_disorder_assembly
_atom_site_disorder_group
Br1 Br 0.61447(5) 0.37338(5) 0.16811(3) 0.0562(2) Uani 1 1 d . . .
P1 P 0.22971(11) 0.19346(11) 0.46233(6) 0.0388(3) Uani 1 1 d . . .
C1 C 0.3186(13) -0.2429(12) 0.5339(7) 0.103(4) Uani 0.583(9) 1 d PDU A 1
H1A H 0.2969 -0.2198 0.4827 0.124 Uiso 0.583(9) 1 calc PR A 1
H1B H 0.3434 -0.3271 0.5480 0.124 Uiso 0.583(9) 1 calc PR A 1
C2 C 0.3142(16) -0.1557(9) 0.5870(7) 0.093(3) Uani 0.583(9) 1 d PDU A 1
H2 H 0.3357 -0.1782 0.6383 0.111 Uiso 0.583(9) 1 calc PR A 1
C1' C 0.2887(19) -0.2688(14) 0.5836(11) 0.103(4) Uani 0.417(9) 1 d PD A 2
H1'1 H 0.2483 -0.2706 0.6223 0.124 Uiso 0.417(9) 1 calc PR A 2
H1'2 H 0.3172 -0.3453 0.5673 0.124 Uiso 0.417(9) 1 calc PR A 2
C2' C 0.306(2) -0.1585(10) 0.5522(11) 0.093(3) Uani 0.417(9) 1 d PD A 2
H2' H 0.3468 -0.1684 0.5143 0.111 Uiso 0.417(9) 1 calc PR A 2
C3 C 0.2738(6) -0.0203(5) 0.5630(3) 0.0713(17) Uani 1 1 d DU . .
H3A H 0.2885 0.0312 0.6091 0.086 Uiso 0.583(9) 1 calc PR A 1
H3B H 0.1861 -0.0233 0.5423 0.086 Uiso 0.583(9) 1 calc PR A 1
H3'A H 0.3146 0.0047 0.6147 0.086 Uiso 0.417(9) 1 d PR A 2
H3'B H 0.1871 -0.0049 0.5550 0.086 Uiso 0.417(9) 1 d PR A 2
C4 C 0.3266(4) 0.0576(4) 0.5050(2) 0.0475(12) Uani 1 1 d . A .
H4A H 0.3364 -0.0002 0.4648 0.057 Uiso 1 1 calc R . .
H4B H 0.4067 0.0902 0.5308 0.057 Uiso 1 1 calc R . .
C5 C 0.1839(4) 0.2810(4) 0.5386(2) 0.0399(11) Uani 1 1 d . . .
C6 C 0.0605(5) 0.3085(5) 0.5353(3) 0.0574(14) Uani 1 1 d . . .
H6 H -0.0011 0.2809 0.4940 0.069 Uiso 1 1 calc R . .
C7 C 0.0317(6) 0.3787(5) 0.5959(4) 0.0758(18) Uani 1 1 d . . .
H7 H -0.0493 0.3953 0.5950 0.091 Uiso 1 1 calc R . .
C8 C 0.1252(6) 0.4229(6) 0.6570(3) 0.0698(17) Uani 1 1 d . . .
H8 H 0.1060 0.4701 0.6961 0.084 Uiso 1 1 calc R . .
C9 C 0.2462(6) 0.3968(5) 0.6596(3) 0.0651(16) Uani 1 1 d . . .
H9 H 0.3077 0.4271 0.7002 0.078 Uiso 1 1 calc R . .
C10 C 0.2764(5) 0.3251(5) 0.6014(3) 0.0573(14) Uani 1 1 d . . .
H10 H 0.3576 0.3065 0.6041 0.069 Uiso 1 1 calc R . .
C11 C 0.3105(4) 0.3037(4) 0.4137(3) 0.0439(11) Uani 1 1 d . . .
C12 C 0.3261(5) 0.4352(5) 0.4316(3) 0.0575(14) Uani 1 1 d . . .
H12 H 0.2978 0.4691 0.4714 0.069 Uiso 1 1 calc R . .
C13 C 0.3852(5) 0.5176(6) 0.3892(3) 0.0729(17) Uani 1 1 d . . .
H13 H 0.3959 0.6048 0.4017 0.087 Uiso 1 1 calc R . .
C14 C 0.4267(5) 0.4683(7) 0.3295(3) 0.0723(17) Uani 1 1 d . . .
H14 H 0.4649 0.5224 0.3017 0.087 Uiso 1 1 calc R . .
C15 C 0.4116(6) 0.3384(6) 0.3111(4) 0.0769(18) Uani 1 1 d . . .
H15 H 0.4400 0.3058 0.2711 0.092 Uiso 1 1 calc R . .
C16 C 0.3535(5) 0.2549(5) 0.3524(3) 0.0625(15) Uani 1 1 d . . .
H16 H 0.3436 0.1678 0.3394 0.075 Uiso 1 1 calc R . .
C17 C 0.0960(4) 0.1363(4) 0.3913(3) 0.0435(12) Uani 1 1 d . . .
C18 C 0.0179(5) 0.2287(5) 0.3454(3) 0.0598(14) Uani 1 1 d . . .
H18 H 0.0356 0.3165 0.3521 0.072 Uiso 1 1 calc R . .
C19 C -0.0862(6) 0.1882(7) 0.2896(4) 0.0821(19) Uani 1 1 d . . .
H19 H -0.1376 0.2494 0.2604 0.099 Uiso 1 1 calc R . .
C20 C -0.1127(6) 0.0574(9) 0.2781(3) 0.085(2) Uani 1 1 d . . .
H20 H -0.1815 0.0313 0.2411 0.102 Uiso 1 1 calc R . .
C21 C -0.0356(6) -0.0354(7) 0.3222(3) 0.0788(19) Uani 1 1 d . . .
H21 H -0.0537 -0.1229 0.3143 0.095 Uiso 1 1 calc R . .
C22 C 0.0691(5) 0.0031(5) 0.3785(3) 0.0569(14) Uani 1 1 d . . .
H22 H 0.1204 -0.0589 0.4072 0.068 Uiso 1 1 calc R . .

loop_
_atom_site_aniso_label
_atom_site_aniso_U_11
_atom_site_aniso_U_22
_atom_site_aniso_U_33
_atom_site_aniso_U_23
_atom_site_aniso_U_13
_atom_site_aniso_U_12
Br1 0.0678(4) 0.0612(4) 0.0446(3) 0.0007(2) 0.0234(3) -0.0029(3)
P1 0.0378(7) 0.0478(7) 0.0340(7) -0.0036(5) 0.0149(6) 0.0000(6)
C1 0.151(10) 0.056(6) 0.107(10) 0.012(6) 0.041(8) 0.014(6)
C2 0.131(6) 0.091(5) 0.066(8) 0.021(5) 0.045(7) 0.037(5)
C1' 0.151(10) 0.056(6) 0.107(10) 0.012(6) 0.041(8) 0.014(6)
C2' 0.131(6) 0.091(5) 0.066(8) 0.021(5) 0.045(7) 0.037(5)
C3 0.091(5) 0.070(4) 0.058(3) 0.017(3) 0.029(3) 0.014(3)
C4 0.049(3) 0.055(3) 0.039(3) 0.000(2) 0.013(2) 0.010(2)
C5 0.042(3) 0.049(3) 0.033(3) 0.001(2) 0.017(2) 0.001(2)
C6 0.052(3) 0.071(3) 0.050(3) -0.002(3) 0.016(3) 0.016(3)
C7 0.069(4) 0.099(5) 0.073(4) -0.006(3) 0.044(4) 0.026(3)
C8 0.100(5) 0.069(4) 0.052(4) -0.009(3) 0.040(4) 0.017(3)
C9 0.080(5) 0.073(4) 0.046(3) -0.015(3) 0.024(3) -0.006(3)
C10 0.054(3) 0.074(3) 0.048(3) -0.010(3) 0.020(3) 0.001(3)
C11 0.041(3) 0.050(3) 0.042(3) -0.001(2) 0.013(2) -0.002(2)
C12 0.064(4) 0.055(3) 0.056(3) -0.005(3) 0.021(3) -0.011(3)
C13 0.076(4) 0.061(4) 0.080(4) 0.007(3) 0.018(4) -0.017(3)
C14 0.053(4) 0.096(5) 0.071(4) 0.027(4) 0.021(3) -0.019(3)
C15 0.074(4) 0.101(5) 0.073(4) 0.000(3) 0.050(4) -0.014(4)
C16 0.073(4) 0.061(3) 0.069(4) -0.009(3) 0.046(3) -0.006(3)
C17 0.034(3) 0.063(3) 0.038(3) 0.003(2) 0.017(2) 0.000(2)
C18 0.053(3) 0.077(4) 0.046(3) -0.002(3) 0.005(3) 0.002(3)
C19 0.066(5) 0.116(6) 0.059(4) 0.012(4) 0.005(4) 0.016(4)
C20 0.057(4) 0.149(7) 0.050(4) -0.013(4) 0.015(3) -0.029(5)
C21 0.087(5) 0.094(5) 0.059(4) -0.023(4) 0.027(4) -0.046(4)
C22 0.063(4) 0.060(3) 0.049(3) -0.005(3) 0.019(3) -0.013(3)

loop_
_atom_type_symbol
_atom_type_description
_atom_type_scat_dispersion_real
_atom_type_scat_dispersion_imag
_atom_type_scat_source
C C 0.0033 0.0016 'International Tables Vol C Tables 4.2.6.8 and 6.1.1.4'
H H 0.0000 0.0000 'International Tables Vol C Tables 4.2.6.8 and 6.1.1.4'
P P 0.1023 0.0942 'International Tables Vol C Tables 4.2.6.8 and 6.1.1.4'
Br Br -0.2901 2.4595 'International Tables Vol C Tables 4.2.6.8 and 6.1.1.4'

loop_
_geom_angle_atom_site_label_1
_geom_angle_atom_site_label_2
_geom_angle_atom_site_label_3
_geom_angle
_geom_angle_site_symmetry_1
_geom_angle_site_symmetry_3
_geom_angle_publ_flag
C17 P1 C11 106.9(2) . . ?
C17 P1 C4 110.7(2) . . ?
C11 P1 C4 111.2(2) . . ?
C17 P1 C5 110.5(2) . . ?
C11 P1 C5 109.3(2) . . ?
C4 P1 C5 108.3(2) . . ?
C2 C1 H1A 120.0 . . ?
C2 C1 H1B 120.0 . . ?
H1A C1 H1B 120.0 . . ?
C1 C2 C3 119.1(10) . . ?
C1 C2 H2 120.4 . . ?
C3 C2 H2 120.4 . . ?
C2' C1' H1'1 120.0 . . ?
C2' C1' H1'2 120.0 . . ?
H1'1 C1' H1'2 120.0 . . ?
C1' C2' C3 135.0(16) . . ?
C1' C2' H2' 112.5 . . ?
C3 C2' H2' 112.5 . . ?
C2' C3 C2 23.6(8) . . ?
C2' C3 C4 105.0(8) . . ?
C2 C3 C4 122.4(7) . . ?
C2' C3 H3A 129.9 . . ?
C2 C3 H3A 106.7 . . ?
C4 C3 H3A 106.7 . . ?
C2' C3 H3B 100.1 . . ?
C2 C3 H3B 106.7 . . ?
C4 C3 H3B 106.7 . . ?
H3A C3 H3B 106.6 . . ?
C2' C3 H3'A 108.0 . . ?
C2 C3 H3'A 86.1 . . ?
C4 C3 H3'A 110.2 . . ?
H3A C3 H3'A 23.6 . . ?
H3B C3 H3'A 124.9 . . ?
C2' C3 H3'B 113.8 . . ?
C2 C3 H3'B 114.7 . . ?
C4 C3 H3'B 111.3 . . ?
H3A C3 H3'B 89.1 . . ?
H3B C3 H3'B 17.6 . . ?
H3'A C3 H3'B 108.5 . . ?
C3 C4 P1 112.9(3) . . ?
C3 C4 H4A 109.0 . . ?
P1 C4 H4A 109.0 . . ?
C3 C4 H4B 109.0 . . ?
P1 C4 H4B 109.0 . . ?
H4A C4 H4B 107.8 . . ?
C10 C5 C6 119.5(4) . . ?
C10 C5 P1 118.2(4) . . ?
C6 C5 P1 122.2(4) . . ?
C5 C6 C7 119.2(5) . . ?
C5 C6 H6 120.4 . . ?
C7 C6 H6 120.4 . . ?
C8 C7 C6 120.1(5) . . ?
C8 C7 H7 120.0 . . ?
C6 C7 H7 120.0 . . ?
C9 C8 C7 120.4(5) . . ?
C9 C8 H8 119.8 . . ?
C7 C8 H8 119.8 . . ?
C8 C9 C10 120.4(5) . . ?
C8 C9 H9 119.8 . . ?
C10 C9 H9 119.8 . . ?
C9 C10 C5 120.3(5) . . ?
C9 C10 H10 119.8 . . ?
C5 C10 H10 119.8 . . ?
C12 C11 C16 118.7(4) . . ?
C12 C11 P1 123.0(4) . . ?
C16 C11 P1 118.3(4) . . ?
C11 C12 C13 120.4(5) . . ?
C11 C12 H12 119.8 . . ?
C13 C12 H12 119.8 . . ?
C14 C13 C12 120.2(5) . . ?
C14 C13 H13 119.9 . . ?
C12 C13 H13 119.9 . . ?
C15 C14 C13 120.0(5) . . ?
C15 C14 H14 120.0 . . ?
C13 C14 H14 120.0 . . ?
C14 C15 C16 120.8(5) . . ?
C14 C15 H15 119.6 . . ?
C16 C15 H15 119.6 . . ?
C15 C16 C11 120.0(5) . . ?
C15 C16 H16 120.0 . . ?
C11 C16 H16 120.0 . . ?
C22 C17 C18 118.8(5) . . ?
C22 C17 P1 122.4(4) . . ?
C18 C17 P1 118.7(4) . . ?
C19 C18 C17 120.3(5) . . ?
C19 C18 H18 119.8 . . ?
C17 C18 H18 119.8 . . ?
C20 C19 C18 120.5(6) . . ?
C20 C19 H19 119.8 . . ?
C18 C19 H19 119.8 . . ?
C19 C20 C21 120.0(6) . . ?
C19 C20 H20 120.0 . . ?
C21 C20 H20 120.0 . . ?
C20 C21 C22 120.5(6) . . ?
C20 C21 H21 119.8 . . ?
C22 C21 H21 119.8 . . ?
C21 C22 C17 119.9(5) . . ?
C21 C22 H22 120.1 . . ?
C17 C22 H22 120.1 . . ?

loop_
_geom_bond_atom_site_label_1
_geom_bond_atom_site_label_2
_geom_bond_distance
_geom_bond_site_symmetry_2
_geom_bond_publ_flag
P1 C17 1.821(5) . ?
P1 C11 1.823(5) . ?
P1 C4 1.829(4) . ?
P1 C5 1.834(4) . ?
C1 C2 1.328(9) . ?
C1 H1A 0.9300 . ?
C1 H1B 0.9300 . ?
C2 C3 1.502(8) . ?
C2 H2 0.9300 . ?
C1' C2' 1.310(10) . ?
C1' H1'1 0.9300 . ?
C1' H1'2 0.9300 . ?
C2' C3 1.498(9) . ?
C2' H2' 0.9300 . ?
C3 C4 1.559(7) . ?
C3 H3A 0.9700 . ?
C3 H3B 0.9700 . ?
C3 H3'A 0.9700 . ?
C3 H3'B 0.9700 . ?
C4 H4A 0.9700 . ?
C4 H4B 0.9700 . ?
C5 C10 1.413(6) . ?
C5 C6 1.414(6) . ?
C6 C7 1.422(7) . ?
C6 H6 0.9300 . ?
C7 C8 1.402(8) . ?
C7 H7 0.9300 . ?
C8 C9 1.387(8) . ?
C8 H8 0.9300 . ?
C9 C10 1.401(7) . ?
C9 H9 0.9300 . ?
C10 H10 0.9300 . ?
C11 C12 1.398(6) . ?
C11 C16 1.414(6) . ?
C12 C13 1.423(7) . ?
C12 H12 0.9300 . ?
C13 C14 1.383(8) . ?
C13 H13 0.9300 . ?
C14 C15 1.382(8) . ?
C14 H14 0.9300 . ?
C15 C16 1.410(7) . ?
C15 H15 0.9300 . ?
C16 H16 0.9300 . ?
C17 C22 1.416(6) . ?
C17 C18 1.419(6) . ?
C18 C19 1.409(8) . ?
C18 H18 0.9300 . ?
C19 C20 1.389(9) . ?
C19 H19 0.9300 . ?
C20 C21 1.403(9) . ?
C20 H20 0.9300 . ?
C21 C22 1.413(7) . ?
C21 H21 0.9300 . ?
C22 H22 0.9300 . ?

loop_
_geom_torsion_atom_site_label_1
_geom_torsion_atom_site_label_2
_geom_torsion_atom_site_label_3
_geom_torsion_atom_site_label_4
_geom_torsion
_geom_torsion_site_symmetry_1
_geom_torsion_site_symmetry_2
_geom_torsion_site_symmetry_3
_geom_torsion_site_symmetry_4
_geom_torsion_publ_flag
C1' C2' C3 C2 38(2) . . . . ?
C1' C2' C3 C4 179(3) . . . . ?
C1 C2 C3 C2' -2(3) . . . . ?
C1 C2 C3 C4 -48.3(19) . . . . ?
C2' C3 C4 P1 143.4(11) . . . . ?
C2 C3 C4 P1 161.0(8) . . . . ?
C17 P1 C4 C3 -75.2(4) . . . . ?
C11 P1 C4 C3 166.2(3) . . . . ?
C5 P1 C4 C3 46.1(4) . . . . ?
C17 P1 C5 C10 176.0(4) . . . . ?
C11 P1 C5 C10 -66.7(4) . . . . ?
C4 P1 C5 C10 54.6(4) . . . . ?
C17 P1 C5 C6 -5.9(5) . . . . ?
C11 P1 C5 C6 111.4(4) . . . . ?
C4 P1 C5 C6 -127.3(4) . . . . ?
C10 C5 C6 C7 -0.8(7) . . . . ?
P1 C5 C6 C7 -178.9(4) . . . . ?
C5 C6 C7 C8 1.7(8) . . . . ?
C6 C7 C8 C9 -1.1(9) . . . . ?
C7 C8 C9 C10 -0.4(9) . . . . ?
C8 C9 C10 C5 1.3(8) . . . . ?
C6 C5 C10 C9 -0.7(7) . . . . ?
P1 C5 C10 C9 177.5(4) . . . . ?
C17 P1 C11 C12 116.2(4) . . . . ?
C4 P1 C11 C12 -122.8(4) . . . . ?
C5 P1 C11 C12 -3.3(4) . . . . ?
C17 P1 C11 C16 -60.3(4) . . . . ?
C4 P1 C11 C16 60.6(4) . . . . ?
C5 P1 C11 C16 -179.8(4) . . . . ?
C16 C11 C12 C13 -0.6(7) . . . . ?
P1 C11 C12 C13 -177.1(4) . . . . ?
C11 C12 C13 C14 0.5(8) . . . . ?
C12 C13 C14 C15 -0.4(9) . . . . ?
C13 C14 C15 C16 0.3(9) . . . . ?
C14 C15 C16 C11 -0.3(9) . . . . ?
C12 C11 C16 C15 0.4(7) . . . . ?
P1 C11 C16 C15 177.1(4) . . . . ?
C11 P1 C17 C22 127.0(4) . . . . ?
C4 P1 C17 C22 5.7(5) . . . . ?
C5 P1 C17 C22 -114.2(4) . . . . ?
C11 P1 C17 C18 -51.0(4) . . . . ?
C4 P1 C17 C18 -172.3(4) . . . . ?
C5 P1 C17 C18 67.8(4) . . . . ?
C22 C17 C18 C19 1.8(8) . . . . ?
P1 C17 C18 C19 179.8(4) . . . . ?
C17 C18 C19 C20 -1.1(9) . . . . ?
C18 C19 C20 C21 0.2(9) . . . . ?
C19 C20 C21 C22 -0.1(9) . . . . ?
C20 C21 C22 C17 0.8(8) . . . . ?
C18 C17 C22 C21 -1.6(7) . . . . ?
P1 C17 C22 C21 -179.6(4) . . . . ?
